data_4084857
loop_
_publ_author_name
'Sabater, Sara'
'Baya, Miguel'
'Mata, Jose A.'

_publ_section_title
;
 Highly Active Cp*Ir Catalyst at Low Temperatures Bearing an
 N-Heterocyclic Carbene Ligand and a Chelated Primary Benzylamine in
 Transfer Hydrogenation
;
_journal_issue 23
_journal_name_full Organometallics
_journal_page_first 6830
_journal_paper_doi 10.1021/om500888d
_journal_volume 33
_journal_year 2014
_chemical_absolute_configuration ad
_chemical_formula_moiety 'C33 H47 Ir N3, F6 P'
_chemical_formula_sum 'C33 H47 F6 Ir N3 P'
_chemical_formula_weight 822.91
_chemical_name_systematic
;
 ? 
;
_space_group_crystal_system monoclinic
_space_group_IT_number 4
_space_group_name_Hall 'P 2yb'
_space_group_name_H-M_alt 'P 1 21 1'
_symmetry_space_group_name_Hall 'P 2yb'
_symmetry_space_group_name_H-M 'P 1 21 1'
_atom_sites_solution_hydrogens geom
_atom_sites_solution_primary direct
_atom_sites_solution_secondary difmap
_audit_creation_date 2013-03-25
_audit_creation_method
;
  Olex2 1.1
  (compiled Nov  1 2011 20:42:30, GUI svn.r3906)
;
_cell_angle_alpha 90.00
_cell_angle_beta 91.3639(16)
_cell_angle_gamma 90.00
_cell_formula_units_Z 2
_cell_length_a 11.2778(2)
_cell_length_b 9.17011(16)
_cell_length_c 16.3880(3)
_cell_measurement_reflns_used 21555
_cell_measurement_temperature 200.00(14)
_cell_measurement_theta_max 29.2970
_cell_measurement_theta_min 3.0780
_cell_volume 1694.34(5)
_computing_cell_refinement
;
CrysAlisPro, Agilent Technologies,
Version 1.171.36.24 (release 03-12-2012 CrysAlis171 .NET)
(compiled Dec  3 2012,18:21:49)
;
_computing_data_collection
;
CrysAlisPro, Agilent Technologies,
Version 1.171.36.24 (release 03-12-2012 CrysAlis171 .NET)
(compiled Dec  3 2012,18:21:49)
;
_computing_data_reduction
;
CrysAlisPro, Agilent Technologies,
Version 1.171.36.24 (release 03-12-2012 CrysAlis171 .NET)
(compiled Dec  3 2012,18:21:49)
;
_computing_molecular_graphics
;
O. V. Dolomanov, L. J. Bourhis, R. J. Gildea, J. A. K. Howard and H. Puschmann,
OLEX2: a complete structure solution, refinement and analysis program.
J. Appl. Cryst. (2009). 42, 339-341.
;
_computing_publication_material
;
O. V. Dolomanov, L. J. Bourhis, R. J. Gildea, J. A. K. Howard and H. Puschmann,
OLEX2: a complete structure solution, refinement and analysis program.
J. Appl. Cryst. (2009). 42, 339-341.
;
_computing_structure_refinement
;
SHELXL, G.M. Sheldrick, Acta Cryst.
2008). A64, 112-122
;
_computing_structure_solution 'SHELXS-97 (Sheldrick, 1990)'
_diffrn_ambient_temperature 200.00(14)
_diffrn_detector_area_resol_mean 10.4051
_diffrn_measured_fraction_theta_full 0.9978
_diffrn_measured_fraction_theta_max 0.9219
_diffrn_measurement_details
;
  1 omega  -11.00   27.40   0.8000    4.0000
omega____ theta____ kappa____ phi______ frames
    -      -11.1253  -99.0000 -120.0000 48

  2 omega  -17.00    8.60   0.8000    4.0000
omega____ theta____ kappa____ phi______ frames
    -      -11.1253  -99.0000  -60.0000 32

  3 omega  -78.00   10.00   0.8000    4.0000
omega____ theta____ kappa____ phi______ frames
    -      -11.1253  -77.0000   90.0000 110

  4 omega  -34.60   63.00   0.8000    4.0000
omega____ theta____ kappa____ phi______ frames
    -      -11.1253   57.0000    0.0000 122

  5 omega  -99.00  -59.00   0.8000    4.0000
omega____ theta____ kappa____ phi______ frames
    -      -11.1253  178.0000    0.0000 50

  6 omega  -17.00    9.40   0.8000    4.0000
omega____ theta____ kappa____ phi______ frames
    -      -11.1253  -99.0000    0.0000 33

  7 omega   35.00   62.20   0.8000    4.0000
omega____ theta____ kappa____ phi______ frames
    -      -11.1253  178.0000   90.0000 34

  8 omega   62.00   88.40   0.8000    4.0000
omega____ theta____ kappa____ phi______ frames
    -       12.2191  178.0000   90.0000 33

  9 omega   58.00   97.20   0.8000    4.0000
omega____ theta____ kappa____ phi______ frames
    -       12.2191 -178.0000    0.0000 49

 10 omega  -85.00    5.40   0.8000    4.0000
omega____ theta____ kappa____ phi______ frames
    -      -11.1253  -57.0000   30.0000 113

 11 omega   35.00  100.60   0.8000    4.0000
omega____ theta____ kappa____ phi______ frames
    -       12.2191  178.0000   30.0000 82

 12 omega   18.00   90.00   0.8000    4.0000
omega____ theta____ kappa____ phi______ frames
    -       12.2191 -155.0000  128.2495 90

 13 omega  -14.00   86.80   0.8000    4.0000
omega____ theta____ kappa____ phi______ frames
    -       12.2191   37.0000  -60.0000 126

 14 omega  -66.00   46.00   0.8000    4.0000
omega____ theta____ kappa____ phi______ frames
    -       12.2191  -77.0000 -180.0000 140
;
_diffrn_measurement_device_type 'SuperNova, Dual, Cu at zero, Atlas'
_diffrn_measurement_method '\w scans'
_diffrn_orient_matrix_UB_11 -0.0066379000
_diffrn_orient_matrix_UB_12 -0.0206036000
_diffrn_orient_matrix_UB_13 -0.0415913000
_diffrn_orient_matrix_UB_21 -0.0581719000
_diffrn_orient_matrix_UB_22 -0.0252788000
_diffrn_orient_matrix_UB_23 0.0074131000
_diffrn_orient_matrix_UB_31 -0.0229740000
_diffrn_orient_matrix_UB_32 0.0701282000
_diffrn_orient_matrix_UB_33 -0.0095352000
_diffrn_radiation_monochromator mirror
_diffrn_radiation_type 'Mo K\a'
_diffrn_radiation_wavelength 0.7107
_diffrn_reflns_av_R_equivalents 0.0303
_diffrn_reflns_av_unetI/netI 0.0270
_diffrn_reflns_limit_h_max 15
_diffrn_reflns_limit_h_min -15
_diffrn_reflns_limit_k_max 11
_diffrn_reflns_limit_k_min -12
_diffrn_reflns_limit_l_max 22
_diffrn_reflns_limit_l_min -21
_diffrn_reflns_number 38409
_diffrn_reflns_theta_full 29.35
_diffrn_reflns_theta_max 29.35
_diffrn_reflns_theta_min 3.04
_diffrn_source 'SuperNova (Mo) X-ray Source'
_diffrn_source_current n/a
_diffrn_source_voltage n/a
_exptl_absorpt_coefficient_mu 4.047
_exptl_absorpt_correction_T_max 1.00000
_exptl_absorpt_correction_T_min 0.84852
_exptl_absorpt_correction_type multi-scan
_exptl_absorpt_process_details
;
CrysAlisPro, Agilent Technologies,
Version 1.171.36.24 (release 03-12-2012 CrysAlis171 .NET)
(compiled Dec  3 2012,18:21:49)
Empirical absorption correction using spherical harmonics,
 implemented in SCALE3 ABSPACK scaling algorithm.
;
_exptl_crystal_colour 'clear orangish orange'
_exptl_crystal_colour_lustre clear
_exptl_crystal_colour_modifier orangish
_exptl_crystal_colour_primary orange
_exptl_crystal_density_diffrn 1.613
_exptl_crystal_density_method 'not measured'
_exptl_crystal_description prism
_exptl_crystal_F_000 824
_exptl_crystal_size_max 0.1888
_exptl_crystal_size_mid 0.1282
_exptl_crystal_size_min 0.0851
_refine_diff_density_max 0.496
_refine_diff_density_min -0.747
_refine_diff_density_rms 0.073
_refine_ls_abs_structure_details 'Flack H D (1983), Acta Cryst. A39, 876-881'
_refine_ls_abs_structure_Flack -0.024(4)
_refine_ls_extinction_method none
_refine_ls_goodness_of_fit_ref 1.042
_refine_ls_hydrogen_treatment mixed
_refine_ls_matrix_type full
_refine_ls_number_parameters 475
_refine_ls_number_reflns 8581
_refine_ls_number_restraints 1
_refine_ls_restrained_S_all 1.042
_refine_ls_R_factor_all 0.0246
_refine_ls_R_factor_gt 0.0195
_refine_ls_shift/su_max 0.004
_refine_ls_shift/su_mean 0.000
_refine_ls_structure_factor_coef Fsqd
_refine_ls_weighting_details 'calc w=1/[\s^2^(Fo^2^)+(0.0104P)^2^+0.7910P] where P=(Fo^2^+2Fc^2^)/3'
_refine_ls_weighting_scheme calc
_refine_ls_wR_factor_gt 0.0354
_refine_ls_wR_factor_ref 0.0376
_reflns_number_gt 7870
_reflns_number_total 8581
_reflns_threshold_expression >2sigma(I)
_cod_data_source_file om500888d_si_003.cif
_cod_data_source_block Compound_6_str1456
_cod_depositor_comments 'Adding full bibliography for 4084855--4084857.cif.'
_cod_database_code 4084857
_chemical_oxdiff_formula 'C33 H46 N3 Ir'
_reflns_odcompleteness_completeness 99.78
_reflns_odcompleteness_iscentric 1
_reflns_odcompleteness_theta 26.32

loop_
_space_group_symop_id
_space_group_symop_operation_xyz
1 'x, y, z'
2 '-x, y+1/2, -z'

loop_
_atom_site_label
_atom_site_type_symbol
_atom_site_fract_x
_atom_site_fract_y
_atom_site_fract_z
_atom_site_U_iso_or_equiv
_atom_site_adp_type
_atom_site_occupancy
_atom_site_symmetry_multiplicity
_atom_site_calc_flag
_atom_site_refinement_flags
Ir1 Ir 0.243817(7) 0.45329(3) 0.748204(5) 0.01913(3) Uani 1 1 d .
P38 P 0.69600(7) 0.51405(10) 0.62099(6) 0.03680(19) Uani 1 1 d .
F40 F 0.6111(2) 0.3886(3) 0.65129(18) 0.0855(8) Uani 1 1 d .
C36 C 0.1569(3) 0.2615(4) 0.6861(2) 0.0276(8) Uani 1 1 d .
C15 C 0.1558(3) 0.6071(3) 0.67942(19) 0.0209(7) Uani 1 1 d .
N19 N 0.0598(2) 0.6889(3) 0.69651(14) 0.0249(5) Uani 1 1 d .
C3 C 0.4152(3) 0.7094(3) 0.77779(19) 0.0257(7) Uani 1 1 d .
H3 H 0.505(3) 0.731(3) 0.7867(18) 0.031 Uiso 1 1 d .
C31 C 0.4561(3) 0.2154(4) 0.7918(2) 0.0341(8) Uani 1 1 d .
H31A H 0.5057 0.2474 0.7485 0.051 Uiso 1 1 calc R
H31B H 0.4706 0.1139 0.8026 0.051 Uiso 1 1 calc R
H31C H 0.4738 0.2712 0.8401 0.051 Uiso 1 1 calc R
C12 C 0.4719(3) 0.9738(4) 0.9963(2) 0.0427(9) Uani 1 1 d .
C24 C 0.2808(2) 0.5944(3) 0.55179(16) 0.0267(6) Uani 1 1 d .
H24A H 0.3146 0.5086 0.5780 0.032 Uiso 1 1 calc R
H24B H 0.3425 0.6678 0.5492 0.032 Uiso 1 1 calc R
N16 N 0.18409(19) 0.6500(3) 0.60139(13) 0.0243(5) Uani 1 1 d .
C14 C 0.3614(2) 0.7864(3) 0.92175(17) 0.0263(6) Uani 1 1 d .
N2 N 0.40569(19) 0.5694(2) 0.73194(14) 0.0238(5) Uani 1 1 d .
H2A H 0.4665 0.5115 0.7476 0.029 Uiso 1 1 calc R
H2B H 0.4133 0.5882 0.6784 0.029 Uiso 1 1 calc R
F41 F 0.58102(19) 0.6028(3) 0.59137(13) 0.0660(7) Uani 1 1 d .
C17 C 0.1087(3) 0.7598(3) 0.57407(18) 0.0331(7) Uani 1 1 d .
H17 H 0.1118 0.8083 0.5243 0.040 Uiso 1 1 calc R
C20 C -0.0110(3) 0.6837(4) 0.77041(19) 0.0289(7) Uani 1 1 d .
H20A H 0.0138 0.6008 0.8034 0.035 Uiso 1 1 calc R
H20B H -0.0939 0.6702 0.7551 0.035 Uiso 1 1 calc R
C5 C 0.3417(2) 0.6946(3) 0.85241(16) 0.0217(5) Uani 1 1 d .
C34 C 0.1242(3) 0.2730(3) 0.77191(18) 0.0281(6) Uani 1 1 d .
C13 C 0.4561(3) 0.8868(3) 0.9287(2) 0.0337(7) Uani 1 1 d .
C7 C 0.1786(2) 0.5789(3) 0.91841(17) 0.0272(6) Uani 1 1 d .
H7 H 0.115(3) 0.503(3) 0.9169(18) 0.041 Uiso 1 1 d .
C30 C 0.3278(2) 0.2366(3) 0.76689(17) 0.0247(6) Uani 1 1 d .
C28 C 0.2811(2) 0.2417(3) 0.68317(17) 0.0253(6) Uani 1 1 d .
F39 F 0.6851(2) 0.5873(3) 0.70838(14) 0.0775(8) Uani 1 1 d .
C26 C 0.3424(3) 0.5078(4) 0.41357(18) 0.0379(8) Uani 1 1 d .
H26A H 0.3760 0.4183 0.4355 0.046 Uiso 1 1 calc R
H26B H 0.4036 0.5821 0.4158 0.046 Uiso 1 1 calc R
C25 C 0.2398(3) 0.5551(4) 0.46560(17) 0.0322(7) Uani 1 1 d .
H25A H 0.1822 0.4768 0.4678 0.039 Uiso 1 1 calc R
H25B H 0.2011 0.6389 0.4405 0.039 Uiso 1 1 calc R
C8 C 0.1922(3) 0.6683(4) 0.98547(18) 0.0320(7) Uani 1 1 d .
C21 C 0.0024(3) 0.8222(4) 0.82057(19) 0.0377(7) Uani 1 1 d .
H21A H -0.0167 0.9056 0.7863 0.045 Uiso 1 1 calc R
H21B H 0.0844 0.8319 0.8391 0.045 Uiso 1 1 calc R
F43 F 0.7746(2) 0.6452(3) 0.59045(19) 0.0881(9) Uani 1 1 d .
C33 C 0.2391(3) 0.2263(4) 0.91029(19) 0.0414(8) Uani 1 1 d .
H33A H 0.3122 0.2665 0.9314 0.062 Uiso 1 1 calc R
H33B H 0.2363 0.1239 0.9224 0.062 Uiso 1 1 calc R
H33C H 0.1736 0.2745 0.9352 0.062 Uiso 1 1 calc R
C11 C 0.3922(3) 0.9638(6) 1.06032(19) 0.0485(9) Uani 1 1 d .
F44 F 0.8099(2) 0.4294(4) 0.65109(16) 0.1014(11) Uani 1 1 d .
C27 C 0.3029(3) 0.4831(5) 0.32462(18) 0.0503(12) Uani 1 1 d .
H27A H 0.3696 0.4524 0.2936 0.075 Uiso 1 1 calc R
H27B H 0.2716 0.5723 0.3022 0.075 Uiso 1 1 calc R
H27C H 0.2427 0.4091 0.3222 0.075 Uiso 1 1 calc R
C9 C 0.2835(3) 0.7745(3) 0.98872(17) 0.0298(6) Uani 1 1 d .
C18 C 0.0307(3) 0.7828(4) 0.63284(19) 0.0348(7) Uani 1 1 d .
H18 H -0.0315 0.8493 0.6313 0.042 Uiso 1 1 calc R
C32 C 0.2317(3) 0.2480(3) 0.82019(18) 0.0274(6) Uani 1 1 d .
C22 C -0.0776(3) 0.8229(5) 0.8944(2) 0.0482(9) Uani 1 1 d .
H22A H -0.0682 0.7311 0.9232 0.058 Uiso 1 1 calc R
H22B H -0.0519 0.9001 0.9312 0.058 Uiso 1 1 calc R
C23 C -0.2077(3) 0.8447(5) 0.8731(2) 0.0584(11) Uani 1 1 d .
H23A H -0.2355 0.7652 0.8397 0.088 Uiso 1 1 calc R
H23B H -0.2180 0.9346 0.8438 0.088 Uiso 1 1 calc R
H23C H -0.2521 0.8480 0.9223 0.088 Uiso 1 1 calc R
F42 F 0.7035(2) 0.4417(4) 0.53371(13) 0.0775(7) Uani 1 1 d .
C29 C 0.3511(3) 0.2136(4) 0.6087(2) 0.0358(7) Uani 1 1 d .
C35 C 0.0003(3) 0.2719(4) 0.8022(3) 0.0389(8) Uani 1 1 d .
C37 C 0.0712(3) 0.2642(5) 0.6153(2) 0.0406(8) Uani 1 1 d .
C6 C 0.2518(2) 0.5894(3) 0.84882(16) 0.0214(5) Uani 1 1 d .
C10 C 0.3009(3) 0.8686(4) 1.0575(2) 0.0387(8) Uani 1 1 d .
C4 C 0.3730(3) 0.8364(4) 0.7237(2) 0.0350(7) Uani 1 1 d .
H37A H 0.045(4) 0.174(5) 0.603(2) 0.064(14) Uiso 1 1 d .
H37B H 0.011(3) 0.328(4) 0.625(2) 0.048(11) Uiso 1 1 d .
H13 H 0.510(2) 0.898(3) 0.8885(18) 0.021(8) Uiso 1 1 d .
H11 H 0.404(3) 1.023(4) 1.105(2) 0.047(10) Uiso 1 1 d .
H29A H 0.317(3) 0.247(3) 0.556(2) 0.029(9) Uiso 1 1 d .
H29B H 0.364(3) 0.127(4) 0.602(2) 0.052(12) Uiso 1 1 d .
H10 H 0.254(3) 0.851(4) 1.097(2) 0.038(10) Uiso 1 1 d .
H29C H 0.422(3) 0.272(4) 0.606(2) 0.047(10) Uiso 1 1 d .
H37C H 0.110(3) 0.289(4) 0.570(2) 0.050(12) Uiso 1 1 d .
H12 H 0.532(3) 1.040(4) 1.001(2) 0.046(10) Uiso 1 1 d .
H4A H 0.382(3) 0.929(4) 0.7530(18) 0.047(10) Uiso 1 1 d .
H4B H 0.285(3) 0.824(4) 0.7072(19) 0.039(9) Uiso 1 1 d .
H4C H 0.420(4) 0.833(5) 0.673(3) 0.079(14) Uiso 1 1 d .
H8 H 0.135(3) 0.663(4) 1.029(2) 0.044(10) Uiso 1 1 d .
H35A H -0.055(3) 0.321(4) 0.770(2) 0.039(9) Uiso 1 1 d .
H35B H -0.028(3) 0.175(5) 0.815(2) 0.060(12) Uiso 1 1 d .
H35C H 0.002(3) 0.317(4) 0.852(2) 0.051(11) Uiso 1 1 d .

loop_
_atom_site_aniso_label
_atom_site_aniso_U_11
_atom_site_aniso_U_22
_atom_site_aniso_U_33
_atom_site_aniso_U_23
_atom_site_aniso_U_13
_atom_site_aniso_U_12
Ir1 0.02154(4) 0.01792(4) 0.01795(4) -0.00088(6) 0.00077(3) -0.00007(8)
P38 0.0281(4) 0.0416(5) 0.0409(5) -0.0008(4) 0.0055(3) 0.0003(3)
F40 0.094(2) 0.0613(17) 0.103(2) 0.0128(14) 0.0250(16) -0.0265(14)
C36 0.0305(18) 0.0188(16) 0.0331(18) -0.0060(13) -0.0049(14) -0.0019(13)
C15 0.0208(15) 0.0201(16) 0.0219(15) 0.0012(12) 0.0004(12) -0.0010(12)
N19 0.0232(12) 0.0285(14) 0.0231(12) 0.0013(10) 0.0017(9) 0.0044(10)
C3 0.0254(18) 0.0234(16) 0.0283(17) -0.0032(12) -0.0005(13) -0.0004(13)
C31 0.034(2) 0.0253(18) 0.043(2) 0.0015(14) -0.0057(16) 0.0047(15)
C12 0.0502(17) 0.028(2) 0.0486(18) -0.0067(17) -0.0234(14) -0.0026(17)
C24 0.0244(14) 0.0340(17) 0.0219(14) 0.0013(12) 0.0033(11) -0.0005(12)
N16 0.0233(11) 0.0295(13) 0.0199(12) 0.0019(10) 0.0004(9) 0.0039(9)
C14 0.0297(14) 0.0230(15) 0.0256(15) -0.0015(11) -0.0089(12) 0.0033(11)
N2 0.0227(11) 0.0242(13) 0.0245(12) -0.0014(10) -0.0012(9) 0.0013(9)
F41 0.0496(13) 0.0924(19) 0.0561(14) 0.0120(13) 0.0043(10) 0.0264(12)
C17 0.0354(16) 0.0400(19) 0.0238(15) 0.0119(13) 0.0001(12) 0.0107(14)
C20 0.0237(15) 0.0381(19) 0.0253(16) -0.0002(13) 0.0061(12) 0.0033(13)
C5 0.0233(13) 0.0204(14) 0.0215(14) 0.0008(11) -0.0016(10) 0.0038(10)
C34 0.0305(15) 0.0209(15) 0.0329(16) -0.0007(12) 0.0016(12) -0.0031(12)
C13 0.0365(17) 0.0290(16) 0.0350(18) 0.0008(13) -0.0120(14) -0.0030(13)
C7 0.0287(15) 0.0274(16) 0.0254(15) 0.0016(12) 0.0013(11) -0.0003(12)
C30 0.0296(15) 0.0154(13) 0.0289(15) -0.0016(11) -0.0028(11) 0.0021(11)
C28 0.0303(14) 0.0194(14) 0.0261(15) -0.0048(11) 0.0006(11) 0.0000(11)
F39 0.0683(16) 0.113(2) 0.0509(14) -0.0275(14) -0.0066(12) 0.0049(15)
C26 0.0348(16) 0.051(2) 0.0280(16) -0.0052(13) 0.0049(12) -0.0030(13)
C25 0.0286(15) 0.0451(19) 0.0231(15) -0.0019(13) 0.0018(12) -0.0026(13)
C8 0.0385(17) 0.0370(18) 0.0204(15) -0.0018(13) 0.0008(13) 0.0064(13)
C21 0.0445(18) 0.0353(19) 0.0334(18) -0.0042(14) 0.0026(14) 0.0081(14)
F43 0.0672(16) 0.081(2) 0.117(2) 0.0091(17) 0.0238(15) -0.0282(15)
C33 0.057(2) 0.0344(19) 0.0324(18) 0.0072(15) -0.0029(15) 0.0018(16)
C11 0.065(2) 0.041(2) 0.0375(16) -0.018(2) -0.0257(15) 0.009(2)
F44 0.0655(14) 0.141(3) 0.0970(18) 0.020(2) -0.0010(13) 0.064(2)
C27 0.0484(17) 0.076(4) 0.0268(15) -0.0087(18) 0.0096(13) -0.0115(19)
C9 0.0358(16) 0.0309(16) 0.0224(15) -0.0021(12) -0.0086(12) 0.0080(13)
C18 0.0301(16) 0.0416(19) 0.0329(17) 0.0073(14) 0.0031(13) 0.0139(14)
C32 0.0376(16) 0.0164(15) 0.0283(16) 0.0016(12) 0.0026(12) 0.0002(12)
C22 0.050(2) 0.065(3) 0.0289(18) -0.0043(16) 0.0022(15) 0.0264(18)
C23 0.049(2) 0.096(3) 0.0304(19) -0.0043(19) 0.0063(16) 0.030(2)
F42 0.0970(16) 0.0801(17) 0.0560(12) -0.0238(17) 0.0159(11) 0.015(2)
C29 0.0407(19) 0.034(2) 0.0334(18) -0.0066(15) 0.0065(14) 0.0051(15)
C35 0.0333(18) 0.036(2) 0.047(2) 0.0011(18) 0.0068(17) -0.0068(15)
C37 0.0356(19) 0.046(2) 0.040(2) -0.0068(17) -0.0103(16) -0.0045(17)
C6 0.0258(14) 0.0214(15) 0.0169(13) -0.0003(11) -0.0028(10) 0.0007(11)
C10 0.050(2) 0.0368(19) 0.0289(18) -0.0080(14) -0.0074(16) 0.0112(16)
C4 0.0445(19) 0.0259(17) 0.0344(18) 0.0036(14) -0.0026(15) -0.0052(14)

loop_
_atom_type_symbol
_atom_type_description
_atom_type_scat_dispersion_real
_atom_type_scat_dispersion_imag
_atom_type_scat_source
C C 0.0033 0.0016 'International Tables Vol C Tables 4.2.6.8 and 6.1.1.4'
H H 0.0000 0.0000 'International Tables Vol C Tables 4.2.6.8 and 6.1.1.4'
F F 0.0171 0.0103 'International Tables Vol C Tables 4.2.6.8 and 6.1.1.4'
Ir Ir -1.4442 7.9887 'International Tables Vol C Tables 4.2.6.8 and 6.1.1.4'
N N 0.0061 0.0033 'International Tables Vol C Tables 4.2.6.8 and 6.1.1.4'
P P 0.1023 0.0942 'International Tables Vol C Tables 4.2.6.8 and 6.1.1.4'

loop_
_exptl_crystal_face_index_h
_exptl_crystal_face_index_k
_exptl_crystal_face_index_l
_exptl_crystal_face_perp_dist
_exptl_oxdiff_crystal_face_indexfrac_h
_exptl_oxdiff_crystal_face_indexfrac_k
_exptl_oxdiff_crystal_face_indexfrac_l
_exptl_oxdiff_crystal_face_x
_exptl_oxdiff_crystal_face_y
_exptl_oxdiff_crystal_face_z
-2 13 -5 0.0924 -1.9886 12.9883 -5.0210 -0.0456 -0.2499 1.0044
2 -13 5 0.0924 1.9886 -12.9883 5.0210 0.0456 0.2499 -1.0044
16 -1 3 0.0571 15.9832 -1.0028 2.9552 -0.2083 -0.8825 -0.4657
-16 1 -3 0.0630 -15.9832 1.0028 -2.9552 0.2083 0.8825 0.4657
2 2 23 0.0518 2.0185 2.0075 22.9710 -1.0102 0.0021 -0.1246
-2 -2 -23 0.0333 -2.0185 -2.0075 -22.9710 1.0102 -0.0021 0.1246
2 -9 -17 0.0543 1.9748 -9.0007 -16.9706 0.8782 -0.0132 -0.5147
-8 -7 -15 0.0403 -8.0102 -6.9984 -14.9490 0.8191 0.5321 -0.1642
7 9 13 0.0896 7.0117 8.9962 12.9487 -0.7704 -0.5393 0.3463
-14 -6 -3 0.0551 -13.9925 -5.9923 -2.9443 0.3388 0.9436 -0.0707
-11 1 17 0.0637 -10.9726 1.0097 17.0146 -0.6556 0.7389 0.1607
9 3 -18 0.0572 8.9781 2.9874 -18.0176 0.6282 -0.7314 0.1750
0 -11 13 0.0808 -0.0006 -10.9859 13.0154 -0.3150 0.3742 -0.8945
-3 0 23 0.0420 -2.9778 0.0106 22.9897 -0.9366 0.3434 -0.1501
7 -1 20 0.0571 7.0073 -0.9929 19.9666 -0.8565 -0.2345 -0.4210
13 7 5 0.0719 12.9963 6.9926 4.9431 -0.4359 -0.8961 0.1447
11 -3 -17 0.0367 10.9706 -3.0081 -17.0099 0.6966 -0.6882 -0.3008

loop_
_geom_angle_atom_site_label_1
_geom_angle_atom_site_label_2
_geom_angle_atom_site_label_3
_geom_angle
C36 Ir1 C28 36.60(11)
C15 Ir1 C36 95.13(11)
C15 Ir1 N2 89.57(11)
C15 Ir1 C34 109.11(12)
C15 Ir1 C30 153.18(11)
C15 Ir1 C28 115.17(11)
C15 Ir1 C32 147.00(12)
C15 Ir1 C6 91.98(12)
N2 Ir1 C36 134.36(11)
N2 Ir1 C34 159.57(9)
N2 Ir1 C30 95.76(10)
N2 Ir1 C28 101.54(9)
N2 Ir1 C32 123.43(10)
C34 Ir1 C36 38.69(12)
C34 Ir1 C30 63.84(10)
C34 Ir1 C28 63.54(11)
C34 Ir1 C32 38.44(11)
C30 Ir1 C36 62.70(11)
C30 Ir1 C28 38.01(10)
C30 Ir1 C32 37.02(11)
C32 Ir1 C36 63.02(12)
C32 Ir1 C28 62.50(11)
C6 Ir1 C36 147.60(12)
C6 Ir1 N2 77.14(10)
C6 Ir1 C34 109.39(11)
C6 Ir1 C30 114.84(10)
C6 Ir1 C28 152.85(10)
C6 Ir1 C32 95.17(12)
F40 P38 F41 88.43(14)
F40 P38 F39 87.95(16)
F39 P38 F41 88.79(13)
F43 P38 F40 176.82(16)
F43 P38 F41 88.51(15)
F43 P38 F39 91.13(16)
F44 P38 F40 92.22(18)
F44 P38 F41 178.91(19)
F44 P38 F39 90.35(15)
F44 P38 F43 90.84(17)
F44 P38 F42 90.91(15)
F42 P38 F40 91.40(16)
F42 P38 F41 89.96(14)
F42 P38 F39 178.60(13)
F42 P38 F43 89.46(17)
C34 C36 Ir1 68.06(17)
C34 C36 C37 124.9(3)
C28 C36 Ir1 72.18(18)
C28 C36 C34 108.3(3)
C28 C36 C37 126.8(3)
C37 C36 Ir1 127.4(3)
N19 C15 Ir1 130.4(2)
N19 C15 N16 103.7(3)
N16 C15 Ir1 125.9(2)
C15 N19 C20 127.4(3)
C15 N19 C18 111.4(3)
C18 N19 C20 121.2(2)
N2 C3 C5 107.4(2)
N2 C3 C4 110.2(2)
C5 C3 C4 111.7(3)
C13 C12 C11 119.5(4)
N16 C24 C25 112.6(2)
C15 N16 C24 127.2(2)
C15 N16 C17 110.7(2)
C17 N16 C24 122.1(2)
C13 C14 C5 123.5(3)
C13 C14 C9 117.8(3)
C9 C14 C5 118.8(3)
C3 N2 Ir1 114.72(18)
C18 C17 N16 106.9(3)
N19 C20 C21 111.7(3)
C14 C5 C3 121.2(3)
C6 C5 C3 116.2(2)
C6 C5 C14 122.6(3)
C36 C34 Ir1 73.25(18)
C36 C34 C35 125.2(3)
C32 C34 Ir1 72.75(16)
C32 C34 C36 106.6(3)
C32 C34 C35 126.5(3)
C35 C34 Ir1 130.8(2)
C12 C13 C14 121.8(3)
C8 C7 C6 122.8(3)
C31 C30 Ir1 123.8(2)
C28 C30 Ir1 72.41(15)
C28 C30 C31 125.6(3)
C32 C30 Ir1 71.80(16)
C32 C30 C31 126.1(3)
C32 C30 C28 108.3(2)
C36 C28 Ir1 71.22(18)
C36 C28 C30 107.9(3)
C36 C28 C29 126.4(3)
C30 C28 Ir1 69.58(15)
C30 C28 C29 125.3(3)
C29 C28 Ir1 130.0(2)
C25 C26 C27 111.7(3)
C26 C25 C24 111.8(2)
C7 C8 C9 120.4(3)
C20 C21 C22 112.3(3)
C10 C11 C12 121.3(3)
C14 C9 C10 119.0(3)
C8 C9 C14 118.9(3)
C8 C9 C10 122.1(3)
C17 C18 N19 107.3(3)
C34 C32 Ir1 68.81(16)
C34 C32 C33 126.0(3)
C30 C32 Ir1 71.17(16)
C30 C32 C34 108.6(3)
C30 C32 C33 125.2(3)
C33 C32 Ir1 129.4(2)
C23 C22 C21 114.0(3)
C5 C6 Ir1 117.9(2)
C5 C6 C7 116.5(2)
C7 C6 Ir1 125.5(2)
C11 C10 C9 120.6(3)

loop_
_geom_bond_atom_site_label_1
_geom_bond_atom_site_label_2
_geom_bond_distance
Ir1 C36 2.245(3)
Ir1 C15 2.047(3)
Ir1 N2 2.135(2)
Ir1 C34 2.175(3)
Ir1 C30 2.220(3)
Ir1 C28 2.258(3)
Ir1 C32 2.228(3)
Ir1 C6 2.068(3)
P38 F40 1.584(2)
P38 F41 1.596(2)
P38 F39 1.589(2)
P38 F43 1.582(3)
P38 F44 1.570(2)
P38 F42 1.581(2)
C36 C34 1.466(5)
C36 C28 1.414(4)
C36 C37 1.493(5)
C15 N19 1.353(4)
C15 N16 1.382(4)
N19 C20 1.467(4)
N19 C18 1.386(4)
C3 N2 1.490(4)
C3 C5 1.499(4)
C3 C4 1.533(4)
C31 C30 1.507(4)
C12 C13 1.372(5)
C12 C11 1.402(5)
C24 N16 1.467(3)
C24 C25 1.519(4)
N16 C17 1.385(4)
C14 C5 1.427(4)
C14 C13 1.414(4)
C14 C9 1.426(4)
C17 C18 1.336(4)
C20 C21 1.519(4)
C5 C6 1.400(4)
C34 C32 1.450(4)
C34 C35 1.494(4)
C7 C8 1.377(4)
C7 C6 1.427(4)
C30 C28 1.459(4)
C30 C32 1.412(4)
C28 C29 1.492(4)
C26 C25 1.517(4)
C26 C27 1.531(4)
C8 C9 1.417(4)
C21 C22 1.527(5)
C33 C32 1.490(4)
C11 C10 1.349(6)
C9 C10 1.429(4)
C22 C23 1.513(5)
